data_7235800
loop_
_publ_author_name
'Dong, Xi-Yan'
'Wang, Rui'
'Wang, Jun-Zhe'
'Zang, Shuang-Quan'
'Mak, Thomas C. W.'

_publ_section_title
;
 Highly selective Fe3+ sensing and proton conduction in a water-stable
 sulfonate--carboxylate Tb--organic-framework
;
_journal_issue 2
_journal_name_full 'Journal of Materials Chemistry A'
_journal_page_first 641
_journal_paper_doi 10.1039/C4TA04421E
_journal_volume 3
_journal_year 2015
_chemical_formula_sum 'C14 H24 O21 S2 Tb2'
_chemical_formula_weight 910.29
_space_group_IT_number 82
_space_group_name_Hall 'I -4'
_space_group_name_H-M_alt 'I -4'
_symmetry_cell_setting tetragonal
_symmetry_space_group_name_Hall 'I -4'
_symmetry_space_group_name_H-M 'I -4'
_atom_sites_solution_hydrogens geom
_atom_sites_solution_primary direct
_atom_sites_solution_secondary difmap
_audit_creation_method SHELXL-97
_cell_angle_alpha 90.00
_cell_angle_beta 90.00
_cell_angle_gamma 90.00
_cell_formula_units_Z 4
_cell_length_a 12.8897(5)
_cell_length_b 12.8897(5)
_cell_length_c 16.4462(12)
_cell_measurement_reflns_used 1847
_cell_measurement_temperature 293(2)
_cell_measurement_theta_max 29.0486
_cell_measurement_theta_min 3.1545
_cell_volume 2732.4(2)
_computing_structure_refinement 'SHELXL-97 (Sheldrick, 1997)'
_computing_structure_solution 'SHELXS-97 (Sheldrick, 1990)'
_diffrn_ambient_temperature 293(2)
_diffrn_measured_fraction_theta_full 0.998
_diffrn_measured_fraction_theta_max 0.998
_diffrn_measurement_device_type 'CCD area detector'
_diffrn_measurement_method 'phi and omega scans'
_diffrn_radiation_monochromator graphite
_diffrn_radiation_source 'fine-focus sealed tube'
_diffrn_radiation_type MoK\a
_diffrn_radiation_wavelength 0.71073
_diffrn_reflns_av_R_equivalents 0.0238
_diffrn_reflns_av_sigmaI/netI 0.0506
_diffrn_reflns_limit_h_max 15
_diffrn_reflns_limit_h_min -14
_diffrn_reflns_limit_k_max 13
_diffrn_reflns_limit_k_min -14
_diffrn_reflns_limit_l_max 19
_diffrn_reflns_limit_l_min -13
_diffrn_reflns_number 3164
_diffrn_reflns_theta_full 24.99
_diffrn_reflns_theta_max 24.99
_diffrn_reflns_theta_min 3.16
_exptl_absorpt_coefficient_mu 5.376
_exptl_absorpt_correction_T_max 0.3145
_exptl_absorpt_correction_T_min 0.2622
_exptl_absorpt_correction_type multi-scan
_exptl_absorpt_process_details SADABS
_exptl_crystal_colour YELLOW
_exptl_crystal_density_diffrn 2.213
_exptl_crystal_density_method 'not measured'
_exptl_crystal_description BLOCK
_exptl_crystal_F_000 1752
_exptl_crystal_size_max 0.34
_exptl_crystal_size_mid 0.31
_exptl_crystal_size_min 0.28
_refine_diff_density_max 0.560
_refine_diff_density_min -0.580
_refine_diff_density_rms 0.105
_refine_ls_abs_structure_details 'Flack H D (1983), Acta Cryst. A39, 876-881'
_refine_ls_abs_structure_Flack -0.014(16)
_refine_ls_extinction_method none
_refine_ls_goodness_of_fit_ref 1.016
_refine_ls_hydrogen_treatment constr
_refine_ls_matrix_type full
_refine_ls_number_parameters 182
_refine_ls_number_reflns 2254
_refine_ls_number_restraints 30
_refine_ls_restrained_S_all 1.034
_refine_ls_R_factor_all 0.0277
_refine_ls_R_factor_gt 0.0265
_refine_ls_shift/su_max 0.001
_refine_ls_shift/su_mean 0.000
_refine_ls_structure_factor_coef Fsqd
_refine_ls_weighting_details 'calc w=1/[\s^2^(Fo^2^)+(0.0150P)^2^+0.0000P] where P=(Fo^2^+2Fc^2^)/3'
_refine_ls_weighting_scheme calc
_refine_ls_wR_factor_gt 0.0503
_refine_ls_wR_factor_ref 0.0513
_reflns_number_gt 2186
_reflns_number_total 2254
_reflns_threshold_expression >2sigma(I)
_cod_data_source_file c4ta04421e2.cif
_cod_data_source_block 20121103d1
_cod_depositor_comments
;
The following automatic conversions were performed:

data item '_exptl_absorpt_correction_type' value 'MULTI-SCAN' was
changed to 'multi-scan' in accordance with the
/home/saulius/struct/COD-crude-data/automatic-downloads/DataCite-retrospective/RSC/depositions/lib/dictionaries/cif_core.dic
dictionary named 'cif_core.dic' version 2.4.2 last updated on
2011-04-26.

data item '_refine_ls_hydrogen_treatment' value 'CONSTR' was changed
to 'constr' in accordance with the
/home/saulius/struct/COD-crude-data/automatic-downloads/DataCite-retrospective/RSC/depositions/lib/dictionaries/cif_core.dic
dictionary named 'cif_core.dic' version 2.4.2 last updated on
2011-04-26.

Automatic conversion script
Id: cif_fix_values 6909 2019-04-08 15:41:33Z antanas 
;
_cod_original_sg_symbol_Hall I-4
_cod_original_sg_symbol_H-M I-4
_cod_database_code 7235800

loop_
_symmetry_equiv_pos_as_xyz
'x, y, z'
'y, -x, -z'
'-x, -y, z'
'-y, x, -z'
'x+1/2, y+1/2, z+1/2'
'y+1/2, -x+1/2, -z+1/2'
'-x+1/2, -y+1/2, z+1/2'
'-y+1/2, x+1/2, -z+1/2'

loop_
_atom_site_label
_atom_site_type_symbol
_atom_site_fract_x
_atom_site_fract_y
_atom_site_fract_z
_atom_site_U_iso_or_equiv
_atom_site_adp_type
_atom_site_occupancy
_atom_site_symmetry_multiplicity
_atom_site_calc_flag
_atom_site_refinement_flags
Tb1 Tb 0.34840(2) 0.53256(2) 0.92358(2) 0.01498(9) Uani 1 1 d .
S1 S 0.28658(14) 0.43926(13) 0.71847(12) 0.0221(4) Uani 1 1 d .
O1 O 0.1107(4) 0.7478(4) 0.5449(3) 0.0282(13) Uani 1 1 d .
O2 O 0.2419(4) 0.8383(4) 0.4938(4) 0.0387(15) Uani 1 1 d .
O3 O 0.5000 0.5000 0.6790(4) 0.0247(18) Uani 1 2 d S
O4 O 0.3142(5) 0.3435(4) 0.6775(3) 0.0348(15) Uani 1 1 d .
O5 O 0.1754(3) 0.4508(4) 0.7302(3) 0.0304(13) Uani 1 1 d .
O6 O 0.3449(4) 0.4519(4) 0.7946(3) 0.0230(11) Uani 1 1 d .
O7 O 0.5170(3) 0.6007(3) 0.9372(3) 0.0158(10) Uani 1 1 d .
H7D H 0.5273 0.6513 0.9051 0.024 Uiso 1 1 d R
O1W O 0.3453(5) 0.6794(4) 0.8311(4) 0.0448(17) Uani 1 1 d U
H1W H 0.3186 0.7359 0.8476 0.067 Uiso 1 1 d R
H2W H 0.4032 0.6958 0.8099 0.067 Uiso 1 1 d R
O2W O 0.1646(4) 0.5530(4) 0.8767(3) 0.0337(14) Uani 1 1 d U
H3W H 0.1681 0.5253 0.8299 0.051 Uiso 1 1 d R
H4W H 0.1095 0.5871 0.8865 0.051 Uiso 1 1 d R
O3W O 0.5309(6) 0.7594(6) 0.7862(6) 0.110(3) Uani 1 1 d U
H5W H 0.5404 0.7896 0.8315 0.165 Uiso 1 1 d R
H6W H 0.5664 0.7048 0.7780 0.165 Uiso 1 1 d R
O4W O 0.5886(13) 0.9538(14) 0.8399(12) 0.112(6) Uani 0.50 1 d PU
H7W H 0.5864 0.9625 0.7887 0.168 Uiso 0.50 1 d PR
H8W H 0.5572 1.0117 0.8426 0.168 Uiso 0.50 1 d PR
O5W O 0.0000 0.5000 1.0010(11) 0.173(7) Uani 1 2 d SU
H9W H 0.0588 0.4825 0.9821 0.260 Uiso 1 1 d R
C1 C 0.2060(5) 0.7630(6) 0.5323(4) 0.0214(17) Uani 1 1 d .
C2 C 0.2829(5) 0.6869(5) 0.5669(5) 0.0228(16) Uani 1 1 d .
C3 C 0.3865(5) 0.6967(5) 0.5474(5) 0.0263(19) Uani 1 1 d .
H3 H 0.4071 0.7468 0.5101 0.032 Uiso 1 1 calc R
C4 C 0.4598(5) 0.6329(5) 0.5827(5) 0.0267(17) Uani 1 1 d .
H4 H 0.5298 0.6407 0.5702 0.032 Uiso 1 1 calc R
C5 C 0.4281(5) 0.5581(5) 0.6362(4) 0.0193(16) Uani 1 1 d .
C6 C 0.3260(5) 0.5411(6) 0.6538(4) 0.0184(15) Uani 1 1 d .
C7 C 0.2511(6) 0.6091(5) 0.6188(5) 0.0257(18) Uani 1 1 d .
H7 H 0.1811 0.6011 0.6309 0.031 Uiso 1 1 calc R

loop_
_atom_site_aniso_label
_atom_site_aniso_U_11
_atom_site_aniso_U_22
_atom_site_aniso_U_33
_atom_site_aniso_U_23
_atom_site_aniso_U_13
_atom_site_aniso_U_12
Tb1 0.01575(17) 0.01343(17) 0.01574(15) -0.00111(16) -0.00333(15) 0.00127(14)
S1 0.0281(10) 0.0185(9) 0.0197(11) 0.0006(8) -0.0054(8) -0.0039(8)
O1 0.022(3) 0.030(3) 0.032(3) 0.003(2) 0.003(2) 0.012(2)
O2 0.032(3) 0.045(4) 0.039(4) 0.024(3) 0.013(3) 0.011(3)
O3 0.018(4) 0.037(4) 0.019(4) 0.000 0.000 0.019(3)
O4 0.057(4) 0.015(3) 0.032(4) -0.005(3) -0.002(3) -0.005(3)
O5 0.022(3) 0.043(3) 0.026(3) 0.005(3) -0.002(2) -0.010(2)
O6 0.026(3) 0.027(3) 0.016(3) -0.001(2) -0.002(2) 0.006(2)
O7 0.021(2) 0.012(2) 0.014(3) 0.003(2) 0.002(2) 0.0030(18)
O1W 0.049(4) 0.034(3) 0.051(4) 0.018(3) -0.005(3) 0.000(3)
O2W 0.025(3) 0.047(3) 0.029(3) -0.008(3) -0.007(3) 0.011(2)
O3W 0.090(5) 0.076(5) 0.165(8) -0.013(5) 0.056(6) 0.005(4)
O4W 0.102(9) 0.117(10) 0.117(10) -0.007(8) -0.012(8) -0.012(8)
O5W 0.146(9) 0.208(11) 0.166(11) 0.000 0.000 -0.015(8)
C1 0.029(4) 0.031(4) 0.004(4) 0.005(3) -0.001(3) 0.011(3)
C2 0.025(4) 0.022(4) 0.021(4) 0.005(4) 0.003(4) 0.010(3)
C3 0.026(4) 0.022(4) 0.031(5) 0.007(3) 0.011(3) 0.001(3)
C4 0.021(4) 0.030(4) 0.029(4) 0.000(4) 0.000(4) 0.007(3)
C5 0.025(4) 0.019(4) 0.014(4) -0.004(3) 0.005(3) 0.004(3)
C6 0.021(4) 0.019(4) 0.015(3) 0.006(3) 0.000(3) 0.005(3)
C7 0.019(4) 0.032(4) 0.026(5) 0.002(4) -0.003(3) 0.001(3)

loop_
_atom_type_symbol
_atom_type_description
_atom_type_scat_dispersion_real
_atom_type_scat_dispersion_imag
_atom_type_scat_source
C C 0.0033 0.0016 'International Tables Vol C Tables 4.2.6.8 and 6.1.1.4'
H H 0.0000 0.0000 'International Tables Vol C Tables 4.2.6.8 and 6.1.1.4'
O O 0.0106 0.0060 'International Tables Vol C Tables 4.2.6.8 and 6.1.1.4'
Tb Tb -0.1723 4.1537 'International Tables Vol C Tables 4.2.6.8 and 6.1.1.4'
S S 0.1246 0.1234 'International Tables Vol C Tables 4.2.6.8 and 6.1.1.4'

loop_
_geom_angle_atom_site_label_1
_geom_angle_atom_site_label_2
_geom_angle_atom_site_label_3
_geom_angle
_geom_angle_site_symmetry_1
_geom_angle_site_symmetry_3
O1 Tb1 O2 100.27(19) 6_456 7_565
O1 Tb1 O7 142.49(17) 6_456 .
O2 Tb1 O7 98.48(16) 7_565 .
O1 Tb1 O6 80.77(17) 6_456 .
O2 Tb1 O6 138.38(17) 7_565 .
O7 Tb1 O6 105.48(16) . .
O1 Tb1 O7 82.67(16) 6_456 4_657
O2 Tb1 O7 73.92(17) 7_565 4_657
O7 Tb1 O7 71.75(17) . 4_657
O6 Tb1 O7 145.94(15) . 4_657
O1 Tb1 O1W 138.8(2) 6_456 .
O2 Tb1 O1W 75.3(2) 7_565 .
O7 Tb1 O1W 77.52(18) . .
O6 Tb1 O1W 77.28(19) . .
O7 Tb1 O1W 132.07(18) 4_657 .
O1 Tb1 O7 79.48(16) 6_456 3_665
O2 Tb1 O7 143.76(18) 7_565 3_665
O7 Tb1 O7 66.38(15) . 3_665
O6 Tb1 O7 77.72(14) . 3_665
O7 Tb1 O7 70.09(17) 4_657 3_665
O1W Tb1 O7 127.92(18) . 3_665
O1 Tb1 O2W 67.86(18) 6_456 .
O2 Tb1 O2W 66.78(18) 7_565 .
O7 Tb1 O2W 149.63(16) . .
O6 Tb1 O2W 75.65(17) . .
O7 Tb1 O2W 124.27(16) 4_657 .
O1W Tb1 O2W 73.13(19) . .
O7 Tb1 O2W 140.46(15) 3_665 .
O1 Tb1 Tb1 121.76(13) 6_456 2_567
O2 Tb1 Tb1 72.26(13) 7_565 2_567
O7 Tb1 Tb1 37.48(11) . 2_567
O6 Tb1 Tb1 141.91(12) . 2_567
O7 Tb1 Tb1 39.21(10) 4_657 2_567
O1W Tb1 Tb1 96.34(15) . 2_567
O7 Tb1 Tb1 77.26(10) 3_665 2_567
O2W Tb1 Tb1 139.03(12) . 2_567
O1 Tb1 Tb1 65.04(13) 6_456 4_657
O2 Tb1 Tb1 108.70(15) 7_565 4_657
O7 Tb1 Tb1 78.26(10) . 4_657
O6 Tb1 Tb1 109.17(11) . 4_657
O7 Tb1 Tb1 36.81(10) 4_657 4_657
O1W Tb1 Tb1 155.78(14) . 4_657
O7 Tb1 Tb1 38.06(10) 3_665 4_657
O2W Tb1 Tb1 130.85(13) . 4_657
Tb1 Tb1 Tb1 63.794(10) 2_567 4_657
O1 Tb1 Tb1 112.35(13) 6_456 3_665
O2 Tb1 Tb1 129.55(13) 7_565 3_665
O7 Tb1 Tb1 34.50(9) . 3_665
O6 Tb1 Tb1 85.77(11) . 3_665
O7 Tb1 Tb1 73.38(9) 4_657 3_665
O1W Tb1 Tb1 100.34(14) . 3_665
O7 Tb1 Tb1 32.96(9) 3_665 3_665
O2W Tb1 Tb1 161.22(13) . 3_665
Tb1 Tb1 Tb1 58.103(5) 2_567 3_665
Tb1 Tb1 Tb1 58.103(5) 4_657 3_665
O5 S1 O4 113.0(3) . .
O5 S1 O6 112.4(3) . .
O4 S1 O6 111.4(3) . .
O5 S1 C6 106.7(3) . .
O4 S1 C6 106.4(3) . .
O6 S1 C6 106.5(3) . .
C1 O1 Tb1 136.6(5) . 8_556
C1 O2 Tb1 128.3(5) . 7_564
C5 O3 C5 118.8(7) 3_665 .
S1 O6 Tb1 145.5(3) . .
Tb1 O7 Tb1 105.71(16) . 2_567
Tb1 O7 Tb1 112.54(15) . 3_665
Tb1 O7 Tb1 102.73(16) 2_567 3_665
Tb1 O7 H7D 111.8 . .
Tb1 O7 H7D 111.8 2_567 .
Tb1 O7 H7D 111.8 3_665 .
Tb1 O1W H1W 118.3 . .
Tb1 O1W H2W 115.9 . .
H1W O1W H2W 105.8 . .
Tb1 O2W H3W 100.6 . .
Tb1 O2W H4W 141.9 . .
H3W O2W H4W 115.6 . .
H5W O3W H6W 116.0 . .
H7W O4W H8W 85.5 . .
O2 C1 O1 124.5(7) . .
O2 C1 C2 117.0(6) . .
O1 C1 C2 118.5(6) . .
C7 C2 C3 119.9(6) . .
C7 C2 C1 120.8(6) . .
C3 C2 C1 119.3(6) . .
C4 C3 C2 120.7(7) . .
C4 C3 H3 119.6 . .
C2 C3 H3 119.6 . .
C5 C4 C3 119.1(6) . .
C5 C4 H4 120.5 . .
C3 C4 H4 120.5 . .
C4 C5 C6 122.5(7) . .
C4 C5 O3 120.6(6) . .
C6 C5 O3 116.8(6) . .
C5 C6 C7 117.9(7) . .
C5 C6 S1 121.6(5) . .
C7 C6 S1 120.4(5) . .
C2 C7 C6 119.8(7) . .
C2 C7 H7 120.1 . .
C6 C7 H7 120.1 . .

loop_
_geom_bond_atom_site_label_1
_geom_bond_atom_site_label_2
_geom_bond_distance
_geom_bond_site_symmetry_2
Tb1 O1 2.316(5) 6_456
Tb1 O2 2.336(5) 7_565
Tb1 O7 2.354(4) .
Tb1 O6 2.363(5) .
Tb1 O7 2.391(4) 4_657
Tb1 O1W 2.428(5) .
Tb1 O7 2.451(4) 3_665
Tb1 O2W 2.505(5) .
Tb1 Tb1 3.7826(5) 2_567
Tb1 Tb1 3.7826(5) 4_657
Tb1 Tb1 3.9974(6) 3_665
S1 O5 1.453(5) .
S1 O4 1.451(5) .
S1 O6 1.469(5) .
S1 C6 1.764(7) .
O1 C1 1.261(8) .
O1 Tb1 2.316(5) 8_556
O2 C1 1.249(8) .
O2 Tb1 2.336(5) 7_564
O3 C5 1.384(8) 3_665
O3 C5 1.384(8) .
O7 Tb1 2.391(4) 2_567
O7 Tb1 2.451(4) 3_665
O7 H7D 0.8500 .
O1W H1W 0.8500 .
O1W H2W 0.8500 .
O2W H3W 0.8500 .
O2W H4W 0.8500 .
O3W H5W 0.8501 .
O3W H6W 0.8500 .
O4W H7W 0.8500 .
O4W H8W 0.8499 .
O5W H9W 0.8500 .
C1 C2 1.506(9) .
C2 C7 1.379(10) .
C2 C3 1.379(9) .
C3 C4 1.380(9) .
C3 H3 0.9300 .
C4 C5 1.368(10) .
C4 H4 0.9300 .
C5 C6 1.366(9) .
C6 C7 1.425(9) .
C7 H7 0.9300 .

loop_
_geom_hbond_atom_site_label_D
_geom_hbond_atom_site_label_H
_geom_hbond_atom_site_label_A
_geom_hbond_distance_DH
_geom_hbond_distance_HA
_geom_hbond_distance_DA
_geom_hbond_angle_DHA
_geom_hbond_site_symmetry_A
O5W H9W O2W 0.85 2.39 3.024(13) 132.4 .
O4W H8W O4W 0.85 1.93 2.57(3) 131.6 3_675
O4W H7W O3W 0.85 2.50 3.02(2) 120.5 8_656
O3W H6W S1 0.85 2.83 3.651(8) 163.5 3_665
O3W H6W O4 0.85 2.34 2.990(10) 133.2 3_665
O3W H6W O6 0.85 2.34 3.163(9) 163.9 3_665
O3W H5W O4W 0.85 2.21 2.760(19) 122.3 .
O2W H4W O5W 0.85 2.61 3.024(13) 111.5 .
O2W H4W O5 0.85 2.36 2.791(7) 111.8 8_556
O2W H3W S1 0.85 2.63 3.376(6) 147.0 .
O2W H3W O6 0.85 2.54 2.988(7) 114.3 .
O2W H3W O5 0.85 1.90 2.751(8) 174.5 .
O1W H2W O3W 0.85 1.88 2.707(9) 164.2 .
O1W H1W O4 0.85 2.36 2.994(7) 132.0 8_556
O7 H7D O3W 0.85 2.40 3.222(10) 162.6 .

loop_
_geom_torsion_atom_site_label_1
_geom_torsion_atom_site_label_2
_geom_torsion_atom_site_label_3
_geom_torsion_atom_site_label_4
_geom_torsion
_geom_torsion_site_symmetry_1
_geom_torsion_site_symmetry_4
O5 S1 O6 Tb1 -29.1(6) . .
O4 S1 O6 Tb1 -157.0(5) . .
C6 S1 O6 Tb1 87.4(6) . .
O1 Tb1 O6 S1 84.6(5) 6_456 .
O2 Tb1 O6 S1 -10.5(7) 7_565 .
O7 Tb1 O6 S1 -133.3(5) . .
O7 Tb1 O6 S1 146.5(4) 4_657 .
O1W Tb1 O6 S1 -60.3(5) . .
O7 Tb1 O6 S1 165.8(6) 3_665 .
O2W Tb1 O6 S1 15.3(5) . .
Tb1 Tb1 O6 S1 -144.3(4) 2_567 .
Tb1 Tb1 O6 S1 144.0(5) 4_657 .
Tb1 Tb1 O6 S1 -161.9(5) 3_665 .
O1 Tb1 O7 Tb1 -73.8(3) 6_456 2_567
O2 Tb1 O7 Tb1 45.5(2) 7_565 2_567
O6 Tb1 O7 Tb1 -168.84(15) . 2_567
O7 Tb1 O7 Tb1 -24.37(15) 4_657 2_567
O1W Tb1 O7 Tb1 118.3(2) . 2_567
O7 Tb1 O7 Tb1 -100.06(12) 3_665 2_567
O2W Tb1 O7 Tb1 103.2(3) . 2_567
Tb1 Tb1 O7 Tb1 -61.95(12) 4_657 2_567
Tb1 Tb1 O7 Tb1 -111.4(2) 3_665 2_567
O1 Tb1 O7 Tb1 37.5(3) 6_456 3_665
O2 Tb1 O7 Tb1 156.9(2) 7_565 3_665
O6 Tb1 O7 Tb1 -57.5(2) . 3_665
O7 Tb1 O7 Tb1 87.01(16) 4_657 3_665
O1W Tb1 O7 Tb1 -130.3(2) . 3_665
O7 Tb1 O7 Tb1 11.3(2) 3_665 3_665
O2W Tb1 O7 Tb1 -145.4(3) . 3_665
Tb1 Tb1 O7 Tb1 111.4(2) 2_567 3_665
Tb1 Tb1 O7 Tb1 49.43(14) 4_657 3_665
Tb1 O2 C1 O1 -5.6(11) 7_564 .
Tb1 O2 C1 C2 175.7(5) 7_564 .
Tb1 O1 C1 O2 -39.4(11) 8_556 .
Tb1 O1 C1 C2 139.3(6) 8_556 .
O2 C1 C2 C7 171.7(7) . .
O1 C1 C2 C7 -7.2(11) . .
O2 C1 C2 C3 -7.3(11) . .
O1 C1 C2 C3 173.9(7) . .
C7 C2 C3 C4 -3.5(11) . .
C1 C2 C3 C4 175.4(7) . .
C2 C3 C4 C5 1.3(11) . .
C3 C4 C5 C6 2.7(11) . .
C3 C4 C5 O3 -173.3(7) . .
C5 O3 C5 C4 -58.8(6) 3_665 .
C5 O3 C5 C6 125.0(7) 3_665 .
C4 C5 C6 C7 -4.3(10) . .
O3 C5 C6 C7 171.8(6) . .
C4 C5 C6 S1 176.2(6) . .
O3 C5 C6 S1 -7.6(9) . .
O5 S1 C6 C5 174.2(6) . .
O4 S1 C6 C5 -64.9(7) . .
O6 S1 C6 C5 54.1(6) . .
O5 S1 C6 C7 -5.2(7) . .
O4 S1 C6 C7 115.7(6) . .
O6 S1 C6 C7 -125.4(6) . .
C3 C2 C7 C6 1.8(11) . .
C1 C2 C7 C6 -177.1(7) . .
C5 C6 C7 C2 2.0(11) . .
S1 C6 C7 C2 -178.5(6) . .
